data_4029594
loop_
_publ_author_name
'Reeves, Jonathan T.'
'Lorenc, Chris'
'Camara, Kaddy'
'Li, Zhibin'
'Lee, Heewon'
'Busacca, Carl A.'
'Senanayake, Chris H.'

_publ_section_title
;
 Carbamoyl anion addition to nitrones.
;
_journal_issue 12
_journal_name_full 'The Journal of organic chemistry'
_journal_page_first 5895
_journal_page_last 5902
_journal_paper_doi 10.1021/jo500848a
_journal_volume 79
_journal_year 2014
_chemical_absolute_configuration unk
_chemical_formula_moiety 'C26 Br N2 O3'
_chemical_formula_sum 'C26 Br N2 O3'
_chemical_formula_weight 468.20
_space_group_crystal_system tetragonal
_space_group_IT_number 92
_space_group_name_Hall 'P 4abw 2nw'
_space_group_name_H-M_alt 'P 41 21 2'
_symmetry_Int_Tables_number 92
_symmetry_space_group_name_Hall 'P 4abw 2nw'
_symmetry_space_group_name_H-M 'P 41 21 2'
_audit_creation_date 2014-02-25
_audit_creation_method
;
Olex2 1.2
(compiled 2013.09.17 svn.r2790 for OlexSys, GUI svn.r4601)
;
_cell_angle_alpha 90
_cell_angle_beta 90
_cell_angle_gamma 90
_cell_formula_units_Z 8
_cell_length_a 12.15320(18)
_cell_length_b 12.15320(18)
_cell_length_c 35.5177(8)
_cell_measurement_reflns_used 9817
_cell_measurement_theta_max 64.80
_cell_measurement_theta_min 3.84
_cell_volume 5245.97(16)
_computing_molecular_graphics
;
O. V. Dolomanov, L. J. Bourhis, R. J. Gildea, J. A. K. Howard and H. Puschmann,
OLEX2: a complete structure solution, refinement and analysis program.
J. Appl. Cryst. (2009). 42, 339-341.
;
_computing_publication_material
;
O. V. Dolomanov, L. J. Bourhis, R. J. Gildea, J. A. K. Howard and H. Puschmann,
OLEX2: a complete structure solution, refinement and analysis program.
J. Appl. Cryst. (2009). 42, 339-341.
;
_computing_structure_refinement
;
'L.J. Bourhis, O.V. Dolomanov, R.J. Gildea, J.A.K. Howard, H. Puschmann, 
in preparation (2013)'
;
_diffrn_ambient_temperature 99.94
_diffrn_measured_fraction_theta_full 0.9923
_diffrn_measured_fraction_theta_max 0.9923
_diffrn_measurement_device_type 'Bruker APEX-II CCD'
_diffrn_measurement_method '\f and \w scans'
_diffrn_radiation_type Cu
_diffrn_radiation_wavelength 1.54178
_diffrn_reflns_av_R_equivalents 0.0633
_diffrn_reflns_av_unetI/netI 0.0298
_diffrn_reflns_limit_h_max 14
_diffrn_reflns_limit_h_min -14
_diffrn_reflns_limit_k_max 14
_diffrn_reflns_limit_k_min -14
_diffrn_reflns_limit_l_max 42
_diffrn_reflns_limit_l_min -43
_diffrn_reflns_number 61129
_diffrn_reflns_theta_full 70.8744
_diffrn_reflns_theta_max 70.87
_diffrn_reflns_theta_min 4.41
_diffrn_standards_number 0
_exptl_absorpt_coefficient_mu 2.348
_exptl_absorpt_correction_T_max 0.7534
_exptl_absorpt_correction_T_min 0.6599
_exptl_absorpt_correction_type none
_exptl_absorpt_process_details
;
SADABS-2012/1 (Bruker,2012) was used for absorption correction.
wR2(int) was 0.0762 before and 0.0679 after correction.
The Ratio of minimum to maximum transmission is 0.8759.
The \l/2 correction factor is 0.0015.
;
_exptl_crystal_density_diffrn 1.1855
_exptl_crystal_description cubic
_exptl_crystal_F_000 1832.1096
_exptl_crystal_size_max 0.10
_exptl_crystal_size_mid 0.10
_exptl_crystal_size_min 0.05
_refine_diff_density_max 0.6231
_refine_diff_density_min -0.8369
_refine_diff_density_rms 0.0998
_refine_ls_abs_structure_details 'Flack, H. D. (1983). Acta Cryst. A39, 876-881.'
_refine_ls_abs_structure_Flack 0.09(3)
_refine_ls_d_res_high 0.8159
_refine_ls_d_res_low 10.0295
_refine_ls_goodness_of_fit_ref 0.9885
_refine_ls_hydrogen_treatment undef
_refine_ls_matrix_type full
_refine_ls_number_constraints 0
_refine_ls_number_parameters 288
_refine_ls_number_reflns 5021
_refine_ls_number_restraints 0
_refine_ls_restrained_S_all 0.9885
_refine_ls_R_factor_all 0.0722
_refine_ls_R_factor_gt 0.0673
_refine_ls_shift/su_max 0.0840
_refine_ls_shift/su_mean 0.0160
_refine_ls_structure_factor_coef Fsqd
_refine_ls_weighting_details 'w=1/[\s^2^(Fo^2^)+(0.1424P)^2^+6.5585P] where P=(Fo^2^+2Fc^2^)/3'
_refine_ls_weighting_scheme calc
_refine_ls_wR_factor_ref 0.2038
_reflns_Friedel_coverage 0.987
_reflns_limit_h_max 14
_reflns_limit_h_min -14
_reflns_limit_k_max 10
_reflns_limit_k_min -10
_reflns_limit_l_max 43
_reflns_limit_l_min -42
_reflns_number_gt 4546
_reflns_number_total 5021
_reflns_threshold_expression I>=2u(I)
_cod_data_source_file jo500848a_si_002.cif
_cod_data_source_block scan_0m_a
_cod_depositor_comments 'Adding full bibliography for 4029594.cif.'
_cod_database_code 4029594
_olex2_refinement_description
;
1. Rigid bond restraints
 All non-hydrogen atoms
 with sigma for 1-2 distances of 0.01 and sigma for 1-3 distances of 0.01
;

loop_
_space_group_symop_id
_space_group_symop_operation_xyz
1 x,y,z
2 -y+1/2,x+1/2,z+1/4
3 y+1/2,-x+1/2,z+3/4
4 x+1/2,-y+1/2,-z+3/4
5 -x+1/2,y+1/2,-z+1/4
6 -x,-y,z+1/2
7 y,x,-z
8 -y,-x,-z+1/2

loop_
_atom_site_label
_atom_site_type_symbol
_atom_site_fract_x
_atom_site_fract_y
_atom_site_fract_z
_atom_site_U_iso_or_equiv
_atom_site_adp_type
_atom_site_occupancy
_atom_site_refinement_flags_adp
Br01 Br 0.32800(5) 1.02369(6) 0.18397(2) 0.0672(3) Uani 1.000000 U
O002 O 0.9024(3) 0.9392(3) 0.30172(10) 0.0453(8) Uani 1.000000 U
O003 O 0.9061(3) 0.9479(3) 0.22085(11) 0.0473(8) Uani 1.000000 U
O004 O 0.6475(3) 0.8148(3) 0.33220(11) 0.0533(9) Uani 1.000000 U
N005 N 0.8723(3) 0.7644(3) 0.21837(12) 0.0408(9) Uani 1.000000 U
N006 N 0.7972(3) 0.9752(4) 0.28660(12) 0.0414(9) Uani 1.000000 U
C007 C 0.6557(4) 0.9156(4) 0.24167(14) 0.0388(10) Uani 1.000000 U
C008 C 0.7626(4) 0.8842(4) 0.26126(14) 0.0407(10) Uani 1.000000 U
C009 C 0.5614(4) 0.8542(4) 0.24564(14) 0.0413(10) Uani 1.000000 U
C00A C 0.8531(4) 0.8673(4) 0.23187(14) 0.0389(10) Uani 1.000000 U
C00B C 0.4637(4) 0.8847(4) 0.22760(15) 0.0465(11) Uani 1.000000 U
C00C C 0.4625(4) 0.9778(4) 0.20593(16) 0.0490(12) Uani 1.000000 U
C00D C 0.9640(4) 0.7453(4) 0.19052(13) 0.0426(10) Uani 1.000000 U
C00E C 0.7214(4) 0.9895(5) 0.31903(15) 0.0473(11) Uani 1.000000 U
C00F C 0.6533(4) 1.0098(4) 0.21865(16) 0.0470(11) Uani 1.000000 U
C00G C 0.5713(5) 0.6375(5) 0.33239(14) 0.0504(13) Uani 1.000000 U
C00H C 0.5575(5) 1.0410(4) 0.20067(17) 0.0510(12) Uani 1.000000 U
C00I C 0.6540(5) 0.7123(5) 0.35060(16) 0.0521(12) Uani 1.000000 U
C00J C 0.7368(4) 1.1054(5) 0.33715(17) 0.0529(13) Uani 1.000000 U
C00K C 0.7915(5) 0.6747(4) 0.22406(17) 0.0536(13) Uani 1.000000 U
C00L C 0.4604(5) 0.6697(5) 0.33223(16) 0.0533(13) Uani 1.000000 U
C00M C 1.0732(4) 0.7886(5) 0.20691(16) 0.0516(12) Uani 1.000000 U
C00N C 0.7230(5) 0.8950(5) 0.34709(16) 0.0528(13) Uani 1.000000 U
C00O C 0.8526(4) 1.1258(5) 0.35354(18) 0.0566(15) Uani 1.000000 U
C00P C 0.9782(5) 0.6198(5) 0.18384(18) 0.0596(14) Uani 1.000000 U
C00Q C 0.9362(6) 0.8007(6) 0.15300(17) 0.0616(15) Uani 1.000000 U
C00R C 0.7167(6) 1.1907(5) 0.30728(19) 0.0646(16) Uani 1.000000 U
C00S C 0.6522(6) 1.1179(6) 0.3704(2) 0.0694(18) Uani 1.000000 U
C00T C 0.3789(6) 0.6061(6) 0.3150(2) 0.0699(17) Uani 1.000000 U
C00U C 0.6044(7) 0.5421(7) 0.31591(19) 0.083(3) Uani 1.000000 U
C00V C 0.5206(11) 0.4742(6) 0.2991(3) 0.105(3) Uani 1.000000 U
C00W C 0.4126(8) 0.5076(7) 0.2989(3) 0.091(3) Uani 1.000000 U

loop_
_atom_site_aniso_label
_atom_site_aniso_U_11
_atom_site_aniso_U_22
_atom_site_aniso_U_33
_atom_site_aniso_U_12
_atom_site_aniso_U_13
_atom_site_aniso_U_23
Br01 0.0515(4) 0.0617(4) 0.0885(5) 0.0065(3) -0.0243(3) -0.0079(3)
O002 0.0281(15) 0.0468(19) 0.0610(19) 0.0014(14) -0.0052(14) -0.0065(16)
O003 0.0422(18) 0.0306(17) 0.069(2) -0.0056(14) 0.0084(16) -0.0028(15)
O004 0.043(2) 0.055(2) 0.061(2) -0.0137(17) -0.0091(16) -0.0013(17)
N005 0.0302(19) 0.033(2) 0.059(2) -0.0011(15) 0.0024(17) -0.0077(17)
N006 0.0273(18) 0.037(2) 0.060(2) -0.0016(16) -0.0012(16) -0.0118(19)
C007 0.036(2) 0.028(2) 0.053(2) 0.0003(17) -0.0044(19) -0.0108(18)
C008 0.031(2) 0.036(2) 0.055(3) -0.0045(17) 0.0007(19) -0.011(2)
C009 0.029(2) 0.043(3) 0.052(2) -0.0060(18) 0.0014(18) -0.009(2)
C00A 0.033(2) 0.030(2) 0.053(2) -0.0014(17) 0.0026(19) -0.0079(19)
C00B 0.038(3) 0.041(3) 0.061(3) -0.002(2) -0.002(2) -0.011(2)
C00C 0.042(3) 0.040(2) 0.066(3) -0.001(2) -0.002(2) -0.015(2)
C00D 0.037(2) 0.045(3) 0.045(2) 0.007(2) -0.000(2) -0.005(2)
C00E 0.034(2) 0.049(3) 0.058(3) -0.004(2) 0.005(2) -0.013(2)
C00F 0.041(3) 0.031(2) 0.069(3) -0.0020(19) 0.002(2) -0.000(2)
C00G 0.059(3) 0.047(3) 0.045(3) -0.012(2) -0.007(2) 0.007(2)
C00H 0.050(3) 0.029(2) 0.074(3) 0.001(2) -0.002(2) 0.001(2)
C00I 0.046(3) 0.051(3) 0.059(3) -0.010(2) -0.007(2) 0.003(2)
C00J 0.039(3) 0.048(3) 0.072(3) -0.008(2) 0.003(2) -0.021(3)
C00K 0.050(3) 0.032(2) 0.079(3) -0.004(2) 0.008(3) -0.004(2)
C00L 0.052(3) 0.051(3) 0.057(3) -0.013(3) 0.006(2) -0.002(2)
C00M 0.037(3) 0.052(3) 0.066(3) 0.002(2) -0.002(2) -0.007(3)
C00N 0.039(3) 0.061(3) 0.058(3) -0.016(2) -0.005(2) -0.005(3)
C00O 0.033(3) 0.058(3) 0.078(4) -0.009(2) 0.003(2) -0.023(3)
C00P 0.054(3) 0.048(3) 0.077(4) 0.004(2) -0.007(3) -0.022(3)
C00Q 0.062(4) 0.064(4) 0.059(3) 0.001(3) -0.004(3) 0.011(3)
C00R 0.059(3) 0.042(3) 0.093(5) -0.002(3) -0.007(3) -0.015(3)
C00S 0.056(4) 0.064(4) 0.088(4) -0.013(3) 0.017(3) -0.029(3)
C00T 0.070(4) 0.064(4) 0.076(4) -0.022(3) -0.004(4) 0.006(3)
C00U 0.096(5) 0.084(5) 0.070(4) 0.048(4) -0.039(4) -0.031(4)
C00V 0.165(10) 0.049(4) 0.100(6) 0.011(5) -0.058(6) -0.025(4)
C00W 0.110(7) 0.058(4) 0.106(6) -0.011(4) -0.052(5) 0.001(4)

loop_
_atom_type_symbol
_atom_type_scat_dispersion_real
_atom_type_scat_dispersion_imag
_atom_type_scat_Cromer_Mann_a1
_atom_type_scat_Cromer_Mann_a2
_atom_type_scat_Cromer_Mann_a3
_atom_type_scat_Cromer_Mann_a4
_atom_type_scat_Cromer_Mann_b1
_atom_type_scat_Cromer_Mann_b2
_atom_type_scat_Cromer_Mann_b3
_atom_type_scat_Cromer_Mann_b4
_atom_type_scat_Cromer_Mann_c
_atom_type_scat_source
_atom_type_scat_dispersion_source
C 0.01920 0.00962 2.31000 1.02000 1.58860 0.86500 20.84390 10.20750 0.56870 51.65120 0.215599998832 'International Tables Volume C Table 6.1.1.4 (pp. 500-502)' 'Henke, Gullikson and Davis, At. Data and Nucl. Data Tables, 1993, 54, 2'
Br -0.67409 1.33002 17.17890 5.23580 5.63770 3.98510 2.17230 16.57960 0.26090 41.43280 2.95569992065 'International Tables Volume C Table 6.1.1.4 (pp. 500-502)' 'Henke, Gullikson and Davis, At. Data and Nucl. Data Tables, 1993, 54, 2'
O 0.05239 0.03376 3.04850 2.28680 1.54630 0.86700 13.27710 5.70110 0.32390 32.90890 0.250800013542 'International Tables Volume C Table 6.1.1.4 (pp. 500-502)' 'Henke, Gullikson and Davis, At. Data and Nucl. Data Tables, 1993, 54, 2'
N 0.03256 0.01839 12.21260 3.13220 2.01250 1.16630 0.00570 9.89330 28.99750 0.58260 -11.5290002823 'International Tables Volume C Table 6.1.1.4 (pp. 500-502)' 'Henke, Gullikson and Davis, At. Data and Nucl. Data Tables, 1993, 54, 2'

loop_
_geom_angle_atom_site_label_1
_geom_angle_atom_site_label_2
_geom_angle_atom_site_label_3
_geom_angle
C00N O004 C00I 113.1(4)
C00D N005 C00A 120.0(4)
C00K N005 C00A 121.0(4)
C00K N005 C00D 117.8(4)
C008 N006 O002 104.4(3)
C00E N006 O002 107.1(4)
C00E N006 C008 112.4(4)
C009 C007 C008 121.9(4)
C00F C007 C008 119.2(4)
C00F C007 C009 118.9(5)
C007 C008 N006 109.4(4)
C00A C008 N006 108.1(4)
C00A C008 C007 109.6(4)
C00B C009 C007 121.1(5)
N005 C00A O003 121.8(4)
C008 C00A O003 119.0(4)
C008 C00A N005 119.2(4)
C00C C00B C009 119.0(5)
C00B C00C Br01 119.0(4)
C00H C00C Br01 119.7(4)
C00H C00C C00B 121.3(5)
C00M C00D N005 109.6(4)
C00P C00D N005 109.5(5)
C00P C00D C00M 107.3(4)
C00Q C00D N005 109.9(4)
C00Q C00D C00M 111.6(5)
C00Q C00D C00P 108.9(5)
C00J C00E N006 110.6(4)
C00N C00E N006 114.3(4)
C00N C00E C00J 114.2(5)
C00H C00F C007 120.7(4)
C00L C00G C00I 118.4(5)
C00U C00G C00I 120.2(6)
C00U C00G C00L 121.4(6)
C00F C00H C00C 118.9(5)
C00G C00I O004 107.3(4)
C00O C00J C00E 114.2(5)
C00R C00J C00E 108.2(5)
C00R C00J C00O 107.7(5)
C00S C00J C00E 108.6(4)
C00S C00J C00O 107.3(5)
C00S C00J C00R 110.9(5)
C00T C00L C00G 121.9(6)
C00E C00N O004 105.2(4)
C00W C00T C00L 116.6(7)
C00V C00U C00G 117.2(7)
C00W C00V C00U 120.5(7)
C00V C00W C00T 122.4(7)

loop_
_geom_bond_atom_site_label_1
_geom_bond_atom_site_label_2
_geom_bond_distance
Br01 C00C 1.895(6)
O002 N006 1.454(5)
O003 C00A 1.236(6)
O004 C00I 1.410(7)
O004 C00N 1.439(6)
N005 C00A 1.360(6)
N005 C00D 1.508(6)
N005 C00K 1.480(7)
N006 C008 1.486(6)
N006 C00E 1.485(6)
C007 C008 1.523(6)
C007 C009 1.374(6)
C007 C00F 1.407(7)
C008 C00A 1.530(6)
C009 C00B 1.400(7)
C00B C00C 1.369(8)
C00C C00H 1.400(8)
C00D C00M 1.542(7)
C00D C00P 1.553(7)
C00D C00Q 1.531(7)
C00E C00J 1.560(7)
C00E C00N 1.521(8)
C00F C00H 1.380(8)
C00G C00I 1.502(7)
C00G C00L 1.403(9)
C00G C00U 1.359(9)
C00J C00O 1.543(7)
C00J C00R 1.504(9)
C00J C00S 1.574(8)
C00L C00T 1.397(9)
C00T C00W 1.388(12)
C00U C00V 1.441(13)
C00V C00W 1.374(15)
